data_4315700
loop_
_publ_author_name
'Ralph A. Zehnder'
'David L. Clark'
'Brian L. Scott'
'Robert J. Donohoe'
'Phillip D. Palmer'
'Wolfgang H. Runde'
'David E. Hobart'

_publ_section_title
;
 Investigation of the Structural Properties of an Extended Series of
 Lanthanide Bis-hydroxychlorides Ln(OH)2Cl (Ln = Nd-Lu, except Pm and Sm)
;
_journal_name_full 'Inorganic Chemistry'
_journal_page_first 4781
_journal_page_last 4790
_journal_paper_doi 10.1021/ic901617c
_journal_volume 49
_journal_year 2010
_chemical_formula_sum 'Cl H2 O2 Tm'
_chemical_formula_weight 238.40
_chemical_name_systematic
; 
 ? 
;
_space_group_IT_number 62
_symmetry_cell_setting orthorhombic
_symmetry_space_group_name_Hall '-P 2ac 2n'
_symmetry_space_group_name_H-M 'P n m a'
_atom_sites_solution_hydrogens geom
_atom_sites_solution_primary direct
_atom_sites_solution_secondary difmap
_audit_creation_method SHELXL-97
_cell_angle_alpha 90.00
_cell_angle_beta 90.00
_cell_angle_gamma 90.00
_cell_formula_units_Z 4
_cell_length_a 12.5628(11)
_cell_length_b 3.5645(3)
_cell_length_c 6.2015(5)
_cell_measurement_temperature 140(1)
_cell_volume 277.70(4)
_computing_cell_refinement 'SAINT+, v. 7.06 (Bruker AXS, 2001)'
_computing_data_collection 'APEX II, v. 1.08 (Bruker AXS, 2003)'
_computing_data_reduction 'SAINT+, v. 7.06 (Bruker AXS, 2001)'
_computing_molecular_graphics 'SHELXTL, v. 6.10, (Bruker AXS, 2000)'
_computing_publication_material 'SHELXTL, v. 6.10, (Bruker AXS, 2000)'
_computing_structure_refinement 'SHELXL-97 (Sheldrick, 1997)'
_computing_structure_solution 'SHELXS-97 (Sheldrick, 1990)'
_diffrn_ambient_temperature 140(1)
_diffrn_measured_fraction_theta_full 0.997
_diffrn_measured_fraction_theta_max 0.969
_diffrn_measurement_device_type 'Bruker D8 with APEXII CCD'
_diffrn_measurement_method '\w scans'
_diffrn_radiation_monochromator graphite
_diffrn_radiation_source 'fine-focus sealed tube'
_diffrn_radiation_type MoK\a
_diffrn_radiation_wavelength 0.71073
_diffrn_reflns_av_R_equivalents 0.0221
_diffrn_reflns_av_sigmaI/netI 0.0129
_diffrn_reflns_limit_h_max 16
_diffrn_reflns_limit_h_min -16
_diffrn_reflns_limit_k_max 4
_diffrn_reflns_limit_k_min -4
_diffrn_reflns_limit_l_max 8
_diffrn_reflns_limit_l_min -8
_diffrn_reflns_number 2723
_diffrn_reflns_theta_full 25.00
_diffrn_reflns_theta_max 28.62
_diffrn_reflns_theta_min 3.24
_diffrn_standards_decay_% 0
_diffrn_standards_interval_count 0
_diffrn_standards_interval_time 0
_diffrn_standards_number 0
_exptl_absorpt_coefficient_mu 32.616
_exptl_absorpt_correction_T_max 0.2450
_exptl_absorpt_correction_T_min 0.1113
_exptl_absorpt_correction_type multi-scan
_exptl_absorpt_process_details 'SADABS 2.03 (Sheldrick, 2001)'
_exptl_crystal_colour colorless
_exptl_crystal_density_diffrn 5.702
_exptl_crystal_density_method 'not measured'
_exptl_crystal_description needle
_exptl_crystal_F_000 416
_exptl_crystal_size_max 0.12
_exptl_crystal_size_mid 0.08
_exptl_crystal_size_min 0.06
_refine_diff_density_max 1.115
_refine_diff_density_min -2.403
_refine_diff_density_rms 0.339
_refine_ls_extinction_method none
_refine_ls_goodness_of_fit_ref 1.137
_refine_ls_hydrogen_treatment refxyz
_refine_ls_matrix_type full
_refine_ls_number_parameters 29
_refine_ls_number_reflns 401
_refine_ls_number_restraints 0
_refine_ls_restrained_S_all 1.137
_refine_ls_R_factor_all 0.0203
_refine_ls_R_factor_gt 0.0170
_refine_ls_shift/su_max 0.000
_refine_ls_shift/su_mean 0.000
_refine_ls_structure_factor_coef Fsqd
_refine_ls_weighting_details 'calc w=1/[\s^2^(Fo^2^)+(0.0299P)^2^+0.0000P] where P=(Fo^2^+2Fc^2^)/3'
_refine_ls_weighting_scheme calc
_refine_ls_wR_factor_gt 0.0447
_refine_ls_wR_factor_ref 0.0466
_reflns_number_gt 338
_reflns_number_total 401
_reflns_threshold_expression >2sigma(I)
_cod_data_source_file ic901617c_si_007_11.cif
_cod_data_source_block apx064a
_cod_original_formula_sum 'H2 Cl O2 Tm'
_cod_database_code 4315700

loop_
_symmetry_equiv_pos_as_xyz
'x, y, z'
'-x+1/2, -y, z+1/2'
'-x, y+1/2, -z'
'x+1/2, -y+1/2, -z+1/2'
'-x, -y, -z'
'x-1/2, y, -z-1/2'
'x, -y-1/2, z'
'-x-1/2, y-1/2, z-1/2'

loop_
_atom_site_label
_atom_site_type_symbol
_atom_site_fract_x
_atom_site_fract_y
_atom_site_fract_z
_atom_site_U_iso_or_equiv
_atom_site_adp_type
_atom_site_occupancy
_atom_site_symmetry_multiplicity
_atom_site_calc_flag
_atom_site_refinement_flags
_atom_site_disorder_assembly
_atom_site_disorder_group
Tm1 Tm 0.054192(18) 0.7500 0.24995(3) 0.00293(13) Uani 1 2 d S . .
Cl1 Cl 0.21295(10) 1.2500 0.39105(18) 0.0056(2) Uani 1 2 d S . .
O1 O 0.0801(3) 0.2500 0.0025(5) 0.0046(7) Uani 1 2 d S . .
O2 O -0.0464(2) 0.2500 0.3691(6) 0.0042(8) Uani 1 2 d S . .
H1 H 0.138(7) 0.2500 -0.037(14) 0.060 Uiso 1 2 d S . .
H2 H -0.111(7) 0.2500 0.334(17) 0.060 Uiso 1 2 d S . .

loop_
_atom_site_aniso_label
_atom_site_aniso_U_11
_atom_site_aniso_U_22
_atom_site_aniso_U_33
_atom_site_aniso_U_23
_atom_site_aniso_U_13
_atom_site_aniso_U_12
Tm1 0.00346(18) 0.00346(19) 0.00187(18) 0.000 -0.00045(7) 0.000
Cl1 0.0048(5) 0.0068(5) 0.0051(5) 0.000 -0.0009(5) 0.000
O1 0.0028(16) 0.0069(18) 0.0042(16) 0.000 0.0014(14) 0.000
O2 0.0050(17) 0.005(2) 0.0023(18) 0.000 -0.0005(12) 0.000

loop_
_atom_type_symbol
_atom_type_description
_atom_type_scat_dispersion_real
_atom_type_scat_dispersion_imag
_atom_type_scat_source
O O 0.0106 0.0060 'International Tables Vol C Tables 4.2.6.8 and 6.1.1.4'
H H 0.0000 0.0000 'International Tables Vol C Tables 4.2.6.8 and 6.1.1.4'
Cl Cl 0.1484 0.1585 'International Tables Vol C Tables 4.2.6.8 and 6.1.1.4'
Tm Tm -0.3139 5.2483 'International Tables Vol C Tables 4.2.6.8 and 6.1.1.4'

loop_
_geom_angle_atom_site_label_1
_geom_angle_atom_site_label_2
_geom_angle_atom_site_label_3
_geom_angle
_geom_angle_site_symmetry_1
_geom_angle_site_symmetry_3
_geom_angle_publ_flag
O1 Tm1 O2 79.42(10) 5_565 . ?
O1 Tm1 O2 79.42(10) 5_565 1_565 ?
O2 Tm1 O2 101.23(13) . 1_565 ?
O1 Tm1 O2 130.47(10) 5_565 5_566 ?
O2 Tm1 O2 69.95(11) . 5_566 ?
O2 Tm1 O2 69.95(11) 1_565 5_566 ?
O1 Tm1 O1 70.19(11) 5_565 1_565 ?
O2 Tm1 O1 149.59(11) . 1_565 ?
O2 Tm1 O1 72.67(10) 1_565 1_565 ?
O2 Tm1 O1 130.65(6) 5_566 1_565 ?
O1 Tm1 O1 70.19(11) 5_565 . ?
O2 Tm1 O1 72.67(10) . . ?
O2 Tm1 O1 149.59(11) 1_565 . ?
O2 Tm1 O1 130.65(6) 5_566 . ?
O1 Tm1 O1 97.30(12) 1_565 . ?
O1 Tm1 Cl1 136.97(3) 5_565 1_545 ?
O2 Tm1 Cl1 78.41(7) . 1_545 ?
O2 Tm1 Cl1 141.08(9) 1_565 1_545 ?
O2 Tm1 Cl1 73.67(6) 5_566 1_545 ?
O1 Tm1 Cl1 125.38(8) 1_565 1_545 ?
O1 Tm1 Cl1 68.17(8) . 1_545 ?
O1 Tm1 Cl1 136.97(4) 5_565 . ?
O2 Tm1 Cl1 141.08(9) . . ?
O2 Tm1 Cl1 78.41(7) 1_565 . ?
O2 Tm1 Cl1 73.67(6) 5_566 . ?
O1 Tm1 Cl1 68.18(8) 1_565 . ?
O1 Tm1 Cl1 125.38(8) . . ?
Cl1 Tm1 Cl1 78.59(3) 1_545 . ?
O1 Tm1 Tm1 90.0 5_565 1_545 ?
O2 Tm1 Tm1 39.39(6) . 1_545 ?
O2 Tm1 Tm1 140.61(6) 1_565 1_545 ?
O2 Tm1 Tm1 90.0 5_566 1_545 ?
O1 Tm1 Tm1 138.65(6) 1_565 1_545 ?
O1 Tm1 Tm1 41.35(6) . 1_545 ?
Cl1 Tm1 Tm1 50.705(16) 1_545 1_545 ?
Cl1 Tm1 Tm1 129.294(16) . 1_545 ?
O1 Tm1 Tm1 90.0 5_565 1_565 ?
O2 Tm1 Tm1 140.61(6) . 1_565 ?
O2 Tm1 Tm1 39.39(6) 1_565 1_565 ?
O2 Tm1 Tm1 90.0 5_566 1_565 ?
O1 Tm1 Tm1 41.35(6) 1_565 1_565 ?
O1 Tm1 Tm1 138.65(6) . 1_565 ?
Cl1 Tm1 Tm1 129.295(16) 1_545 1_565 ?
Cl1 Tm1 Tm1 50.705(16) . 1_565 ?
Tm1 Tm1 Tm1 180.0 1_545 1_565 ?
O1 Tm1 Tm1 35.71(5) 5_565 5_565 ?
O2 Tm1 Tm1 72.82(9) . 5_565 ?
O2 Tm1 Tm1 115.13(9) 1_565 5_565 ?
O2 Tm1 Tm1 142.62(5) 5_566 5_565 ?
O1 Tm1 Tm1 82.81(7) 1_565 5_565 ?
O1 Tm1 Tm1 34.48(8) . 5_565 ?
Cl1 Tm1 Tm1 102.071(19) 1_545 5_565 ?
Cl1 Tm1 Tm1 143.04(2) . 5_565 ?
Tm1 Tm1 Tm1 62.240(4) 1_545 5_565 ?
Tm1 Tm1 Tm1 117.760(4) 1_565 5_565 ?
O1 Tm1 Tm1 35.71(5) 5_565 5_575 ?
O2 Tm1 Tm1 115.13(9) . 5_575 ?
O2 Tm1 Tm1 72.82(9) 1_565 5_575 ?
O2 Tm1 Tm1 142.62(5) 5_566 5_575 ?
O1 Tm1 Tm1 34.47(8) 1_565 5_575 ?
O1 Tm1 Tm1 82.81(7) . 5_575 ?
Cl1 Tm1 Tm1 143.04(2) 1_545 5_575 ?
Cl1 Tm1 Tm1 102.072(19) . 5_575 ?
Tm1 Tm1 Tm1 117.760(3) 1_545 5_575 ?
Tm1 Tm1 Tm1 62.240(3) 1_565 5_575 ?
Tm1 Tm1 Tm1 55.521(7) 5_565 5_575 ?
Tm1 Cl1 Tm1 78.59(3) 1_565 . ?
Tm1 O1 Tm1 109.81(11) 5_565 1_545 ?
Tm1 O1 Tm1 109.81(11) 5_565 . ?
Tm1 O1 Tm1 97.30(12) 1_545 . ?
Tm1 O2 Tm1 101.23(13) . 1_545 ?
Tm1 O2 Tm1 110.05(11) . 5_566 ?
Tm1 O2 Tm1 110.05(11) 1_545 5_566 ?

loop_
_geom_bond_atom_site_label_1
_geom_bond_atom_site_label_2
_geom_bond_distance
_geom_bond_site_symmetry_2
_geom_bond_publ_flag
Tm1 O1 2.302(4) 5_565 ?
Tm1 O2 2.306(2) . ?
Tm1 O2 2.306(2) 1_565 ?
Tm1 O2 2.365(4) 5_566 ?
Tm1 O1 2.374(2) 1_565 ?
Tm1 O1 2.374(2) . ?
Tm1 Cl1 2.8142(9) 1_545 ?
Tm1 Cl1 2.8142(9) . ?
Tm1 Tm1 3.5645(3) 1_545 ?
Tm1 Tm1 3.5645(3) 1_565 ?
Tm1 Tm1 3.8264(4) 5_565 ?
Tm1 Tm1 3.8264(4) 5_575 ?
Cl1 Tm1 2.8142(9) 1_565 ?
O1 Tm1 2.302(4) 5_565 ?
O1 Tm1 2.374(2) 1_545 ?
O2 Tm1 2.306(2) 1_545 ?
O2 Tm1 2.365(4) 5_566 ?
